data_4069944
loop_
_publ_author_name
'Gao, Lei'
'Peay, Miya A.'
'Partyka, David V.'
'Updegraff, James B.'
'Teets, Thomas S.'
'Esswein, Arthur J.'
'Zeller, Matthias'
'Hunter, Allen D.'
'Gray, Thomas G.'

_publ_section_title
;
 Mono- and Di-Gold(I) Naphthalenes and Pyrenes: Syntheses, Crystal
 Structures, and Photophysics
;
_journal_issue 19
_journal_name_full Organometallics
_journal_page_first 5669
_journal_paper_doi 10.1021/om9005214
_journal_volume 28
_journal_year 2009
_chemical_formula_moiety 'C46 H72 Au2 P2, C H2 Cl2'
_chemical_formula_sum 'C47 H74 Au2 Cl2 P2'
_chemical_formula_weight 1165.84
_chemical_name_systematic
; 
 ? 
;
_space_group_IT_number 2
_symmetry_cell_setting triclinic
_symmetry_space_group_name_Hall '-P 1'
_symmetry_space_group_name_H-M 'P -1'
_atom_sites_solution_hydrogens geom
_atom_sites_solution_primary direct
_atom_sites_solution_secondary difmap
_audit_creation_method SHELXL-97
_cell_angle_alpha 94.149(3)
_cell_angle_beta 101.681(3)
_cell_angle_gamma 107.990(3)
_cell_formula_units_Z 2
_cell_length_a 9.901(2)
_cell_length_b 14.031(3)
_cell_length_c 18.294(4)
_cell_measurement_reflns_used 6978
_cell_measurement_temperature 100(2)
_cell_measurement_theta_max 30.65
_cell_measurement_theta_min 2.23
_cell_volume 2342.2(9)
_computing_cell_refinement 'Apex2 v2.1-4'
_computing_data_collection 'Apex2 v2.1-4 (Bruker, 2007)'
_computing_data_reduction 'Apex2 v2.1-4'
_computing_molecular_graphics 'SHELXTL 6.14'
_computing_publication_material 'SHELXTL 6.14'
_computing_structure_refinement 'SHELXTL 6.14'
_computing_structure_solution 'SHELXTL 6.14 (Bruker, 2000-2003)'
_diffrn_ambient_temperature 100(2)
_diffrn_measured_fraction_theta_full 0.992
_diffrn_measured_fraction_theta_max 0.992
_diffrn_measurement_device_type 'Bruker AXS SMART APEX CCD diffractometer'
_diffrn_measurement_method '\w scans'
_diffrn_radiation_monochromator graphite
_diffrn_radiation_source 'fine-focus sealed tube'
_diffrn_radiation_type MoK\a
_diffrn_radiation_wavelength 0.71073
_diffrn_reflns_av_R_equivalents 0.0309
_diffrn_reflns_av_sigmaI/netI 0.0506
_diffrn_reflns_limit_h_max 13
_diffrn_reflns_limit_h_min -13
_diffrn_reflns_limit_k_max 18
_diffrn_reflns_limit_k_min -18
_diffrn_reflns_limit_l_max 24
_diffrn_reflns_limit_l_min -24
_diffrn_reflns_number 23996
_diffrn_reflns_theta_full 28.28
_diffrn_reflns_theta_max 28.28
_diffrn_reflns_theta_min 1.15
_diffrn_standards_number 0
_exptl_absorpt_coefficient_mu 6.469
_exptl_absorpt_correction_T_max 0.596
_exptl_absorpt_correction_T_min 0.394
_exptl_absorpt_correction_type multi-scan
_exptl_absorpt_process_details 'Apex2 v2.1-4 (Bruker, 2007)'
_exptl_crystal_colour colourless
_exptl_crystal_density_diffrn 1.653
_exptl_crystal_density_method 'not measured'
_exptl_crystal_description plate
_exptl_crystal_F_000 1156
_exptl_crystal_size_max 0.16
_exptl_crystal_size_mid 0.15
_exptl_crystal_size_min 0.08
_refine_diff_density_max 2.084
_refine_diff_density_min -0.994
_refine_diff_density_rms 0.161
_refine_ls_extinction_method none
_refine_ls_goodness_of_fit_ref 1.086
_refine_ls_hydrogen_treatment constr
_refine_ls_matrix_type full
_refine_ls_number_parameters 535
_refine_ls_number_reflns 11526
_refine_ls_number_restraints 115
_refine_ls_restrained_S_all 1.083
_refine_ls_R_factor_all 0.0545
_refine_ls_R_factor_gt 0.0383
_refine_ls_shift/su_max 0.001
_refine_ls_shift/su_mean 0.000
_refine_ls_structure_factor_coef Fsqd
_refine_ls_weighting_details 'calc w=1/[\s^2^(Fo^2^)+(0.0291P)^2^+4.9197P] where P=(Fo^2^+2Fc^2^)/3'
_refine_ls_weighting_scheme calc
_refine_ls_wR_factor_gt 0.0765
_refine_ls_wR_factor_ref 0.0833
_reflns_number_gt 9250
_reflns_number_total 11526
_reflns_threshold_expression I>2\s(I)
_cod_data_source_file om9005214_si_002.cif
_cod_data_source_block 08mz062_0m
_cod_depositor_comments
;
The following automatic conversions were performed:

'_symmetry_cell_setting' value 'Triclinic' changed to 'triclinic'
according to /home/saulius/struct/CIF-dictionaries/cif_core.dic
dictionary named 'cif_core.dic' version 2.4.2 from 2011-04-26.

Automatic conversion script
Id: cif_fix_values 1715 2011-07-08 13:25:40Z adriana 
;
_cod_original_sg_symbol_H-M P-1
_cod_database_code 4069944

loop_
_symmetry_equiv_pos_as_xyz
'x, y, z'
'-x, -y, -z'

loop_
_atom_site_label
_atom_site_type_symbol
_atom_site_fract_x
_atom_site_fract_y
_atom_site_fract_z
_atom_site_U_iso_or_equiv
_atom_site_adp_type
_atom_site_occupancy
_atom_site_symmetry_multiplicity
_atom_site_calc_flag
_atom_site_refinement_flags
_atom_site_disorder_assembly
_atom_site_disorder_group
Au1 Au 0.94267(2) 0.840782(15) 0.707181(11) 0.01965(6) Uani 1 1 d . . .
Au2 Au 0.56988(2) 0.333052(15) 0.825496(12) 0.02067(6) Uani 1 1 d . . .
C1 C 0.9396(6) 0.9082(4) 0.6123(3) 0.0231(11) Uani 1 1 d . . .
C2 C 1.0520(6) 0.9260(4) 0.5757(3) 0.0207(11) Uani 1 1 d . . .
H2 H 1.1290 0.9002 0.5929 0.025 Uiso 1 1 calc R . .
C3 C 1.0581(6) 0.9815(4) 0.5133(3) 0.0210(11) Uani 1 1 d . . .
C4 C 0.8249(6) 0.9436(4) 0.5834(3) 0.0255(12) Uani 1 1 d . . .
H4 H 0.7440 0.9299 0.6062 0.031 Uiso 1 1 calc R . .
C5 C 0.8243(6) 0.9980(4) 0.5231(3) 0.0237(11) Uani 1 1 d . . .
H5 H 0.7448 1.0215 0.5060 0.028 Uiso 1 1 calc R . .
C6 C 1.1128(6) 0.8305(4) 0.8882(3) 0.0199(11) Uani 1 1 d . . .
H6 H 1.1977 0.8361 0.8651 0.024 Uiso 1 1 calc R . .
C7 C 1.1170(6) 0.9398(4) 0.9096(3) 0.0244(12) Uani 1 1 d . . .
H7A H 1.1021 0.9716 0.8634 0.029 Uiso 1 1 calc R . .
H7B H 1.0369 0.9389 0.9346 0.029 Uiso 1 1 calc R . .
C8 C 1.2648(7) 1.0026(4) 0.9630(3) 0.0309(13) Uani 1 1 d . . .
H8A H 1.3436 1.0096 0.9360 0.037 Uiso 1 1 calc R . .
H8B H 1.2633 1.0713 0.9785 0.037 Uiso 1 1 calc R . .
C9 C 1.2973(7) 0.9532(4) 1.0331(3) 0.0317(13) Uani 1 1 d . . .
H9A H 1.2274 0.9564 1.0642 0.038 Uiso 1 1 calc R . .
H9B H 1.3968 0.9923 1.0634 0.038 Uiso 1 1 calc R . .
C10 C 1.2870(6) 0.8420(4) 1.0145(4) 0.0292(13) Uani 1 1 d . . .
H10A H 1.3688 0.8392 0.9919 0.035 Uiso 1 1 calc R . .
H10B H 1.2958 0.8113 1.0615 0.035 Uiso 1 1 calc R . .
C11 C 1.1407(6) 0.7812(4) 0.9591(3) 0.0226(11) Uani 1 1 d . . .
H11A H 1.1409 0.7120 0.9443 0.027 Uiso 1 1 calc R . .
H11B H 1.0602 0.7754 0.9848 0.027 Uiso 1 1 calc R . .
C12 C 0.9550(5) 0.6337(4) 0.7884(3) 0.0188(10) Uani 1 1 d . . .
H12 H 0.9477 0.5965 0.8329 0.023 Uiso 1 1 calc R . .
C13 C 1.1016(6) 0.6432(4) 0.7680(3) 0.0272(12) Uani 1 1 d . . .
H13A H 1.1156 0.6887 0.7293 0.033 Uiso 1 1 calc R . .
H13B H 1.1823 0.6739 0.8133 0.033 Uiso 1 1 calc R . .
C14 C 1.1076(7) 0.5401(5) 0.7379(4) 0.0336(14) Uani 1 1 d . . .
H14A H 1.2001 0.5502 0.7218 0.040 Uiso 1 1 calc R . .
H14B H 1.1072 0.4978 0.7790 0.040 Uiso 1 1 calc R . .
C15 C 0.9796(7) 0.4849(5) 0.6719(3) 0.0339(14) Uani 1 1 d . . .
H15A H 0.9862 0.5231 0.6286 0.041 Uiso 1 1 calc R . .
H15B H 0.9843 0.4171 0.6563 0.041 Uiso 1 1 calc R . .
C16 C 0.8362(7) 0.4733(4) 0.6924(3) 0.0318(13) Uani 1 1 d . . .
H16A H 0.8252 0.4288 0.7319 0.038 Uiso 1 1 calc R . .
H16B H 0.7552 0.4405 0.6475 0.038 Uiso 1 1 calc R . .
C17 C 0.8257(6) 0.5751(4) 0.7212(3) 0.0254(12) Uani 1 1 d . . .
H17A H 0.7328 0.5636 0.7370 0.030 Uiso 1 1 calc R . .
H17B H 0.8246 0.6166 0.6797 0.030 Uiso 1 1 calc R . .
C18 C 0.7884(6) 0.7491(4) 0.8549(3) 0.0230(11) Uani 1 1 d . . .
H18 H 0.8170 0.8111 0.8929 0.028 Uiso 1 1 calc R . .
C19 C 0.7473(6) 0.6586(4) 0.8982(3) 0.0223(11) Uani 1 1 d . . .
H19A H 0.7181 0.5947 0.8631 0.027 Uiso 1 1 calc R . .
H19B H 0.8333 0.6612 0.9379 0.027 Uiso 1 1 calc R . .
C20 C 0.6216(6) 0.6602(5) 0.9342(3) 0.0292(13) Uani 1 1 d . . .
H20A H 0.5935 0.5994 0.9594 0.035 Uiso 1 1 calc R . .
H20B H 0.6548 0.7206 0.9732 0.035 Uiso 1 1 calc R . .
C21 C 0.4892(7) 0.6624(5) 0.8767(4) 0.0326(14) Uani 1 1 d . . .
H21A H 0.4125 0.6671 0.9027 0.039 Uiso 1 1 calc R . .
H21B H 0.4494 0.5986 0.8407 0.039 Uiso 1 1 calc R . .
C22 C 0.5288(6) 0.7520(5) 0.8336(4) 0.0318(14) Uani 1 1 d . . .
H22A H 0.5575 0.8158 0.8686 0.038 Uiso 1 1 calc R . .
H22B H 0.4422 0.7489 0.7941 0.038 Uiso 1 1 calc R . .
C23 C 0.6555(6) 0.7515(5) 0.7967(3) 0.0297(13) Uani 1 1 d . . .
H23A H 0.6227 0.6915 0.7574 0.036 Uiso 1 1 calc R . .
H23B H 0.6832 0.8128 0.7720 0.036 Uiso 1 1 calc R . .
C24 C 0.7477(6) 0.4063(4) 0.9120(3) 0.0200(11) Uani 1 1 d . . .
C25 C 0.8890(6) 0.4282(4) 0.9057(3) 0.0217(11) Uani 1 1 d . . .
H25 H 0.9060 0.4053 0.8594 0.026 Uiso 1 1 calc R . .
C26 C 1.0115(5) 0.4836(4) 0.9650(3) 0.0193(11) Uani 1 1 d . . .
C27 C 0.7257(6) 0.4387(4) 0.9830(3) 0.0248(12) Uani 1 1 d . . .
H27 H 0.6291 0.4229 0.9898 0.030 Uiso 1 1 calc R . .
C28 C 0.8417(6) 0.4924(4) 1.0417(3) 0.0231(11) Uani 1 1 d . . .
H28 H 0.8231 0.5140 1.0880 0.028 Uiso 1 1 calc R . .
C29 C 0.3623(6) 0.1205(4) 0.7001(3) 0.0229(11) Uani 1 1 d . . .
H29 H 0.2681 0.0838 0.6625 0.027 Uiso 1 1 calc R . .
C30 C 0.4905(6) 0.1246(4) 0.6634(3) 0.0256(12) Uani 1 1 d . . .
H30A H 0.4761 0.1532 0.6157 0.031 Uiso 1 1 calc R . .
H30B H 0.5825 0.1701 0.6975 0.031 Uiso 1 1 calc R . .
C31 C 0.5037(7) 0.0198(5) 0.6471(4) 0.0322(14) Uani 1 1 d . . .
H31A H 0.4165 -0.0235 0.6085 0.039 Uiso 1 1 calc R . .
H31B H 0.5908 0.0264 0.6265 0.039 Uiso 1 1 calc R . .
C32 C 0.5170(7) -0.0298(5) 0.7175(4) 0.0347(14) Uani 1 1 d . . .
H32A H 0.6083 0.0108 0.7546 0.042 Uiso 1 1 calc R . .
H32B H 0.5227 -0.0980 0.7049 0.042 Uiso 1 1 calc R . .
C33 C 0.3873(6) -0.0389(4) 0.7523(3) 0.0290(13) Uani 1 1 d . . .
H33A H 0.4008 -0.0690 0.7994 0.035 Uiso 1 1 calc R . .
H33B H 0.2969 -0.0844 0.7169 0.035 Uiso 1 1 calc R . .
C34 C 0.3715(7) 0.0650(4) 0.7696(3) 0.0287(13) Uani 1 1 d . . .
H34A H 0.4563 0.1072 0.8100 0.034 Uiso 1 1 calc R . .
H34B H 0.2822 0.0562 0.7886 0.034 Uiso 1 1 calc R . .
C35 C 0.1943(6) 0.2427(4) 0.7563(3) 0.0235(11) Uani 1 1 d . . .
H35 H 0.1749 0.3067 0.7454 0.028 Uiso 1 1 calc R . .
C36 C 0.0589(6) 0.1554(5) 0.7117(3) 0.0300(13) Uani 1 1 d . . .
H36A H 0.0480 0.1584 0.6569 0.036 Uiso 1 1 calc R . .
H36B H 0.0710 0.0898 0.7217 0.036 Uiso 1 1 calc R . .
C37 C -0.0772(6) 0.1635(5) 0.7348(4) 0.0356(15) Uani 1 1 d . . .
H37A H -0.0920 0.2273 0.7216 0.043 Uiso 1 1 calc R . .
H37B H -0.1635 0.1065 0.7062 0.043 Uiso 1 1 calc R . .
C38 C -0.0653(7) 0.1616(5) 0.8179(4) 0.0360(15) Uani 1 1 d . . .
H38A H -0.0611 0.0949 0.8303 0.043 Uiso 1 1 calc R . .
H38B H -0.1532 0.1707 0.8310 0.043 Uiso 1 1 calc R . .
C39 C 0.0691(7) 0.2439(6) 0.8640(4) 0.0441(17) Uani 1 1 d . . .
H39A H 0.0788 0.2363 0.9180 0.053 Uiso 1 1 calc R . .
H39B H 0.0573 0.3106 0.8576 0.053 Uiso 1 1 calc R . .
C40 C 0.2091(6) 0.2415(5) 0.8413(3) 0.0339(14) Uani 1 1 d . . .
H40A H 0.2923 0.3010 0.8693 0.041 Uiso 1 1 calc R . .
H40B H 0.2299 0.1797 0.8551 0.041 Uiso 1 1 calc R . .
C41 C 0.3712(6) 0.3173(4) 0.6463(3) 0.0247(12) Uani 1 1 d . . .
H41 H 0.4597 0.3147 0.6291 0.030 Uiso 1 1 calc R . .
C42 C 0.3958(7) 0.4303(4) 0.6697(3) 0.0332(14) Uani 1 1 d . . .
H42A H 0.3104 0.4368 0.6872 0.040 Uiso 1 1 calc R . .
H42B H 0.4829 0.4583 0.7124 0.040 Uiso 1 1 calc R . .
C43 C 0.4177(7) 0.4911(5) 0.6051(4) 0.0401(16) Uani 1 1 d . . .
H43A H 0.5089 0.4905 0.5910 0.048 Uiso 1 1 calc R . .
H43B H 0.4282 0.5623 0.6217 0.048 Uiso 1 1 calc R . .
C44 C 0.2892(8) 0.4477(5) 0.5364(4) 0.0402(16) Uani 1 1 d . . .
H44A H 0.2005 0.4558 0.5492 0.048 Uiso 1 1 calc R . .
H44B H 0.3096 0.4867 0.4947 0.048 Uiso 1 1 calc R . .
C45 C 0.2598(8) 0.3368(4) 0.5101(3) 0.0353(15) Uani 1 1 d . . .
H45A H 0.3419 0.3291 0.4898 0.042 Uiso 1 1 calc R . .
H45B H 0.1696 0.3105 0.4692 0.042 Uiso 1 1 calc R . .
C46 C 0.2422(7) 0.2744(4) 0.5774(3) 0.0288(13) Uani 1 1 d . . .
H46A H 0.1512 0.2739 0.5922 0.035 Uiso 1 1 calc R . .
H46B H 0.2325 0.2035 0.5604 0.035 Uiso 1 1 calc R . .
P1 P 0.94688(14) 0.76170(10) 0.81294(7) 0.0178(3) Uani 1 1 d . . .
P2 P 0.36775(14) 0.25052(10) 0.72963(8) 0.0194(3) Uani 1 1 d . . .
C47 C 0.143(3) 0.703(3) 0.5109(11) 0.116(10) Uani 0.526(3) 1 d PDU A 1
H47A H 0.0742 0.7416 0.5128 0.139 Uiso 0.526(3) 1 calc PR A 1
H47B H 0.0870 0.6313 0.4911 0.139 Uiso 0.526(3) 1 calc PR A 1
Cl1 Cl 0.2725(9) 0.7193(5) 0.6050(3) 0.086(2) Uani 0.526(3) 1 d PDU A 1
Cl2 Cl 0.2813(8) 0.7608(4) 0.4552(3) 0.093(2) Uani 0.526(3) 1 d PDU A 1
C48 C 0.226(3) 0.747(5) 0.484(2) 0.121(9) Uani 0.301(6) 1 d PDU B 2
H48A H 0.1812 0.6935 0.4390 0.145 Uiso 0.301(6) 1 calc PR B 2
H48B H 0.1999 0.8080 0.4736 0.145 Uiso 0.301(6) 1 calc PR B 2
Cl3 Cl 0.4294(11) 0.7744(8) 0.5177(5) 0.089(3) Uani 0.301(6) 1 d PDU B 2
Cl4 Cl 0.1798(18) 0.6998(11) 0.5732(11) 0.120(6) Uani 0.301(6) 1 d PDU B 2
C49 C 0.346(4) 0.700(7) 0.482(2) 0.112(13) Uani 0.173(6) 1 d PDU C 3
H49A H 0.3310 0.6275 0.4684 0.135 Uiso 0.173(6) 1 calc PR C 3
H49B H 0.3919 0.7412 0.4465 0.135 Uiso 0.173(6) 1 calc PR C 3
Cl5 Cl 0.440(2) 0.7506(13) 0.5847(10) 0.093(6) Uani 0.173(6) 1 d PDU C 3
Cl6 Cl 0.177(2) 0.7258(19) 0.4991(14) 0.087(6) Uani 0.173(6) 1 d PDU C 3

loop_
_atom_site_aniso_label
_atom_site_aniso_U_11
_atom_site_aniso_U_22
_atom_site_aniso_U_33
_atom_site_aniso_U_23
_atom_site_aniso_U_13
_atom_site_aniso_U_12
Au1 0.01944(11) 0.02130(11) 0.01605(10) 0.00610(8) 0.00367(8) 0.00327(8)
Au2 0.01363(10) 0.01956(11) 0.02308(11) 0.00203(8) -0.00092(8) 0.00101(8)
C1 0.024(3) 0.025(3) 0.015(3) 0.005(2) 0.000(2) 0.004(2)
C2 0.026(3) 0.020(3) 0.015(2) 0.003(2) 0.003(2) 0.007(2)
C3 0.019(3) 0.022(3) 0.019(3) 0.005(2) 0.003(2) 0.004(2)
C4 0.021(3) 0.032(3) 0.024(3) 0.005(2) 0.008(2) 0.008(2)
C5 0.026(3) 0.028(3) 0.021(3) 0.006(2) 0.009(2) 0.013(2)
C6 0.017(3) 0.019(3) 0.021(3) 0.001(2) 0.003(2) 0.003(2)
C7 0.025(3) 0.019(3) 0.023(3) 0.003(2) 0.002(2) 0.001(2)
C8 0.031(3) 0.022(3) 0.030(3) 0.000(2) 0.000(3) 0.000(2)
C9 0.033(3) 0.030(3) 0.026(3) 0.004(2) 0.004(3) 0.002(3)
C10 0.014(3) 0.018(3) 0.045(4) 0.002(2) -0.008(2) 0.000(2)
C11 0.019(3) 0.021(3) 0.023(3) 0.006(2) 0.003(2) -0.001(2)
C12 0.016(3) 0.018(3) 0.021(3) 0.004(2) 0.003(2) 0.003(2)
C13 0.015(3) 0.032(3) 0.033(3) -0.002(2) 0.005(2) 0.006(2)
C14 0.032(3) 0.036(3) 0.037(4) -0.001(3) 0.012(3) 0.016(3)
C15 0.040(4) 0.040(4) 0.023(3) -0.001(3) 0.005(3) 0.017(3)
C16 0.033(3) 0.026(3) 0.029(3) -0.004(2) 0.003(3) 0.005(3)
C17 0.021(3) 0.027(3) 0.024(3) 0.002(2) 0.002(2) 0.005(2)
C18 0.019(3) 0.024(3) 0.027(3) 0.009(2) 0.006(2) 0.007(2)
C19 0.020(3) 0.026(3) 0.024(3) 0.009(2) 0.009(2) 0.007(2)
C20 0.024(3) 0.036(3) 0.034(3) 0.018(3) 0.017(3) 0.011(3)
C21 0.028(3) 0.039(3) 0.038(3) 0.015(3) 0.014(3) 0.014(3)
C22 0.022(3) 0.036(3) 0.045(4) 0.015(3) 0.010(3) 0.017(3)
C23 0.021(3) 0.039(3) 0.035(3) 0.019(3) 0.013(3) 0.012(3)
C24 0.019(3) 0.013(2) 0.023(3) 0.004(2) 0.000(2) 0.001(2)
C25 0.024(3) 0.018(3) 0.020(3) 0.004(2) 0.001(2) 0.003(2)
C26 0.014(2) 0.015(2) 0.025(3) 0.006(2) 0.000(2) 0.001(2)
C27 0.016(3) 0.024(3) 0.030(3) 0.004(2) 0.003(2) 0.002(2)
C28 0.023(3) 0.023(3) 0.022(3) 0.005(2) 0.004(2) 0.006(2)
C29 0.016(3) 0.020(3) 0.027(3) -0.001(2) -0.002(2) 0.003(2)
C30 0.019(3) 0.027(3) 0.033(3) 0.004(2) 0.009(2) 0.008(2)
C31 0.024(3) 0.039(4) 0.039(4) 0.006(3) 0.011(3) 0.016(3)
C32 0.033(3) 0.036(3) 0.035(3) 0.006(3) -0.001(3) 0.015(3)
C33 0.029(3) 0.027(3) 0.031(3) 0.003(2) 0.003(3) 0.012(3)
C34 0.029(3) 0.029(3) 0.029(3) 0.007(2) 0.008(3) 0.009(3)
C35 0.016(3) 0.026(3) 0.025(3) -0.001(2) 0.005(2) 0.003(2)
C36 0.020(3) 0.037(3) 0.026(3) 0.000(3) 0.005(2) 0.001(3)
C37 0.014(3) 0.044(4) 0.044(4) 0.002(3) 0.005(3) 0.006(3)
C38 0.024(3) 0.045(4) 0.037(4) -0.001(3) 0.012(3) 0.007(3)
C39 0.033(4) 0.061(5) 0.032(4) -0.007(3) 0.011(3) 0.007(3)
C40 0.021(3) 0.051(4) 0.025(3) -0.009(3) 0.005(2) 0.010(3)
C41 0.021(3) 0.027(3) 0.023(3) 0.002(2) 0.002(2) 0.005(2)
C42 0.035(3) 0.024(3) 0.031(3) 0.001(3) 0.002(3) 0.001(3)
C43 0.042(4) 0.029(3) 0.047(4) 0.016(3) 0.011(3) 0.007(3)
C44 0.045(4) 0.039(4) 0.037(4) 0.019(3) 0.007(3) 0.014(3)
C45 0.052(4) 0.025(3) 0.026(3) 0.002(2) 0.018(3) 0.003(3)
C46 0.033(3) 0.025(3) 0.022(3) 0.000(2) 0.001(2) 0.004(3)
P1 0.0148(6) 0.0200(7) 0.0173(6) 0.0061(5) 0.0037(5) 0.0034(5)
P2 0.0140(6) 0.0194(7) 0.0204(7) 0.0015(5) 0.0005(5) 0.0022(5)
C47 0.053(15) 0.19(3) 0.083(14) -0.018(17) 0.023(8) 0.009(15)
Cl1 0.149(7) 0.060(3) 0.047(3) 0.008(2) 0.030(4) 0.030(4)
Cl2 0.161(6) 0.048(2) 0.082(3) 0.012(2) 0.074(4) 0.021(3)
C48 0.097(11) 0.138(19) 0.119(14) -0.012(14) 0.056(13) 0.015(14)
Cl3 0.095(7) 0.096(7) 0.066(6) 0.009(5) 0.024(5) 0.015(5)
Cl4 0.141(13) 0.093(9) 0.158(15) 0.023(11) 0.083(11) 0.053(10)
C49 0.10(2) 0.11(3) 0.122(19) -0.02(3) 0.04(2) 0.04(2)
Cl5 0.105(11) 0.098(12) 0.098(12) 0.031(9) 0.047(9) 0.045(10)
Cl6 0.069(9) 0.093(12) 0.083(10) -0.027(8) 0.045(7) -0.004(9)

loop_
_atom_type_symbol
_atom_type_description
_atom_type_scat_dispersion_real
_atom_type_scat_dispersion_imag
_atom_type_scat_source
C C 0.0033 0.0016 'International Tables Vol C Tables 4.2.6.8 and 6.1.1.4'
H H 0.0000 0.0000 'International Tables Vol C Tables 4.2.6.8 and 6.1.1.4'
P P 0.1023 0.0942 'International Tables Vol C Tables 4.2.6.8 and 6.1.1.4'
Cl Cl 0.1484 0.1585 'International Tables Vol C Tables 4.2.6.8 and 6.1.1.4'
Au Au -2.0133 8.8022 'International Tables Vol C Tables 4.2.6.8 and 6.1.1.4'

loop_
_geom_angle_atom_site_label_1
_geom_angle_atom_site_label_2
_geom_angle_atom_site_label_3
_geom_angle
_geom_angle_site_symmetry_1
_geom_angle_site_symmetry_3
C1 Au1 P1 178.75(16) . .
C24 Au2 P2 179.08(15) . .
C2 C1 C4 116.8(5) . .
C2 C1 Au1 122.4(4) . .
C4 C1 Au1 120.7(4) . .
C1 C2 C3 123.2(5) . .
C1 C2 H2 118.4 . .
C3 C2 H2 118.4 . .
C3 C3 C5 118.3(6) 2_776 2_776
C3 C3 C2 118.5(6) 2_776 .
C5 C3 C2 123.2(5) 2_776 .
C5 C4 C1 122.8(5) . .
C5 C4 H4 118.6 . .
C1 C4 H4 118.6 . .
C4 C5 C3 120.3(5) . 2_776
C4 C5 H5 119.8 . .
C3 C5 H5 119.8 2_776 .
C11 C6 C7 110.4(4) . .
C11 C6 P1 117.5(4) . .
C7 C6 P1 110.0(4) . .
C11 C6 H6 106.1 . .
C7 C6 H6 106.1 . .
P1 C6 H6 106.1 . .
C8 C7 C6 110.5(5) . .
C8 C7 H7A 109.5 . .
C6 C7 H7A 109.5 . .
C8 C7 H7B 109.5 . .
C6 C7 H7B 109.5 . .
H7A C7 H7B 108.1 . .
C9 C8 C7 111.6(5) . .
C9 C8 H8A 109.3 . .
C7 C8 H8A 109.3 . .
C9 C8 H8B 109.3 . .
C7 C8 H8B 109.3 . .
H8A C8 H8B 108.0 . .
C8 C9 C10 113.1(5) . .
C8 C9 H9A 109.0 . .
C10 C9 H9A 109.0 . .
C8 C9 H9B 109.0 . .
C10 C9 H9B 109.0 . .
H9A C9 H9B 107.8 . .
C11 C10 C9 110.8(5) . .
C11 C10 H10A 109.5 . .
C9 C10 H10A 109.5 . .
C11 C10 H10B 109.5 . .
C9 C10 H10B 109.5 . .
H10A C10 H10B 108.1 . .
C6 C11 C10 112.3(4) . .
C6 C11 H11A 109.1 . .
C10 C11 H11A 109.1 . .
C6 C11 H11B 109.1 . .
C10 C11 H11B 109.1 . .
H11A C11 H11B 107.9 . .
C13 C12 C17 110.4(4) . .
C13 C12 P1 109.3(4) . .
C17 C12 P1 109.4(3) . .
C13 C12 H12 109.2 . .
C17 C12 H12 109.2 . .
P1 C12 H12 109.2 . .
C14 C13 C12 111.8(5) . .
C14 C13 H13A 109.2 . .
C12 C13 H13A 109.2 . .
C14 C13 H13B 109.2 . .
C12 C13 H13B 109.2 . .
H13A C13 H13B 107.9 . .
C15 C14 C13 112.1(5) . .
C15 C14 H14A 109.2 . .
C13 C14 H14A 109.2 . .
C15 C14 H14B 109.2 . .
C13 C14 H14B 109.2 . .
H14A C14 H14B 107.9 . .
C16 C15 C14 111.1(5) . .
C16 C15 H15A 109.4 . .
C14 C15 H15A 109.4 . .
C16 C15 H15B 109.4 . .
C14 C15 H15B 109.4 . .
H15A C15 H15B 108.0 . .
C15 C16 C17 112.0(5) . .
C15 C16 H16A 109.2 . .
C17 C16 H16A 109.2 . .
C15 C16 H16B 109.2 . .
C17 C16 H16B 109.2 . .
H16A C16 H16B 107.9 . .
C16 C17 C12 111.9(5) . .
C16 C17 H17A 109.2 . .
C12 C17 H17A 109.2 . .
C16 C17 H17B 109.2 . .
C12 C17 H17B 109.2 . .
H17A C17 H17B 107.9 . .
C23 C18 C19 111.0(4) . .
C23 C18 P1 111.5(4) . .
C19 C18 P1 115.6(4) . .
C23 C18 H18 106.0 . .
C19 C18 H18 106.0 . .
P1 C18 H18 106.0 . .
C20 C19 C18 110.6(4) . .
C20 C19 H19A 109.5 . .
C18 C19 H19A 109.5 . .
C20 C19 H19B 109.5 . .
C18 C19 H19B 109.5 . .
H19A C19 H19B 108.1 . .
C21 C20 C19 112.0(5) . .
C21 C20 H20A 109.2 . .
C19 C20 H20A 109.2 . .
C21 C20 H20B 109.2 . .
C19 C20 H20B 109.2 . .
H20A C20 H20B 107.9 . .
C20 C21 C22 111.2(5) . .
C20 C21 H21A 109.4 . .
C22 C21 H21A 109.4 . .
C20 C21 H21B 109.4 . .
C22 C21 H21B 109.4 . .
H21A C21 H21B 108.0 . .
C21 C22 C23 111.1(5) . .
C21 C22 H22A 109.4 . .
C23 C22 H22A 109.4 . .
C21 C22 H22B 109.4 . .
C23 C22 H22B 109.4 . .
H22A C22 H22B 108.0 . .
C18 C23 C22 111.3(5) . .
C18 C23 H23A 109.4 . .
C22 C23 H23A 109.4 . .
C18 C23 H23B 109.4 . .
C22 C23 H23B 109.4 . .
H23A C23 H23B 108.0 . .
C25 C24 C27 117.1(5) . .
C25 C24 Au2 123.7(4) . .
C27 C24 Au2 119.2(4) . .
C24 C25 C26 123.2(5) . .
C24 C25 H25 118.4 . .
C26 C25 H25 118.4 . .
C26 C26 C25 119.2(6) 2_767 .
C26 C26 C28 117.5(6) 2_767 2_767
C25 C26 C28 123.3(5) . 2_767
C28 C27 C24 121.3(5) . .
C28 C27 H27 119.3 . .
C24 C27 H27 119.3 . .
C27 C28 C26 121.6(5) . 2_767
C27 C28 H28 119.2 . .
C26 C28 H28 119.2 2_767 .
C30 C29 C34 110.7(4) . .
C30 C29 P2 109.5(4) . .
C34 C29 P2 109.0(4) . .
C30 C29 H29 109.2 . .
C34 C29 H29 109.2 . .
P2 C29 H29 109.2 . .
C31 C30 C29 111.9(5) . .
C31 C30 H30A 109.2 . .
C29 C30 H30A 109.2 . .
C31 C30 H30B 109.2 . .
C29 C30 H30B 109.2 . .
H30A C30 H30B 107.9 . .
C32 C31 C30 111.3(5) . .
C32 C31 H31A 109.4 . .
C30 C31 H31A 109.4 . .
C32 C31 H31B 109.4 . .
C30 C31 H31B 109.4 . .
H31A C31 H31B 108.0 . .
C31 C32 C33 111.2(5) . .
C31 C32 H32A 109.4 . .
C33 C32 H32A 109.4 . .
C31 C32 H32B 109.4 . .
C33 C32 H32B 109.4 . .
H32A C32 H32B 108.0 . .
C32 C33 C34 110.8(5) . .
C32 C33 H33A 109.5 . .
C34 C33 H33A 109.5 . .
C32 C33 H33B 109.5 . .
C34 C33 H33B 109.5 . .
H33A C33 H33B 108.1 . .
C33 C34 C29 112.6(5) . .
C33 C34 H34A 109.1 . .
C29 C34 H34A 109.1 . .
C33 C34 H34B 109.1 . .
C29 C34 H34B 109.1 . .
H34A C34 H34B 107.8 . .
C40 C35 C36 110.2(5) . .
C40 C35 P2 111.6(4) . .
C36 C35 P2 115.6(4) . .
C40 C35 H35 106.3 . .
C36 C35 H35 106.3 . .
P2 C35 H35 106.3 . .
C37 C36 C35 109.8(5) . .
C37 C36 H36A 109.7 . .
C35 C36 H36A 109.7 . .
C37 C36 H36B 109.7 . .
C35 C36 H36B 109.7 . .
H36A C36 H36B 108.2 . .
C38 C37 C36 112.0(5) . .
C38 C37 H37A 109.2 . .
C36 C37 H37A 109.2 . .
C38 C37 H37B 109.2 . .
C36 C37 H37B 109.2 . .
H37A C37 H37B 107.9 . .
C37 C38 C39 111.2(5) . .
C37 C38 H38A 109.4 . .
C39 C38 H38A 109.4 . .
C37 C38 H38B 109.4 . .
C39 C38 H38B 109.4 . .
H38A C38 H38B 108.0 . .
C38 C39 C40 112.6(5) . .
C38 C39 H39A 109.1 . .
C40 C39 H39A 109.1 . .
C38 C39 H39B 109.1 . .
C40 C39 H39B 109.1 . .
H39A C39 H39B 107.8 . .
C35 C40 C39 111.3(5) . .
C35 C40 H40A 109.4 . .
C39 C40 H40A 109.4 . .
C35 C40 H40B 109.4 . .
C39 C40 H40B 109.4 . .
H40A C40 H40B 108.0 . .
C46 C41 C42 109.7(5) . .
C46 C41 P2 117.9(4) . .
C42 C41 P2 110.0(4) . .
C46 C41 H41 106.2 . .
C42 C41 H41 106.2 . .
P2 C41 H41 106.2 . .
C43 C42 C41 112.0(5) . .
C43 C42 H42A 109.2 . .
C41 C42 H42A 109.2 . .
C43 C42 H42B 109.2 . .
C41 C42 H42B 109.2 . .
H42A C42 H42B 107.9 . .
C42 C43 C44 111.3(5) . .
C42 C43 H43A 109.4 . .
C44 C43 H43A 109.4 . .
C42 C43 H43B 109.4 . .
C44 C43 H43B 109.4 . .
H43A C43 H43B 108.0 . .
C45 C44 C43 112.8(5) . .
C45 C44 H44A 109.0 . .
C43 C44 H44A 109.0 . .
C45 C44 H44B 109.0 . .
C43 C44 H44B 109.0 . .
H44A C44 H44B 107.8 . .
C44 C45 C46 110.2(5) . .
C44 C45 H45A 109.6 . .
C46 C45 H45A 109.6 . .
C44 C45 H45B 109.6 . .
C46 C45 H45B 109.6 . .
H45A C45 H45B 108.1 . .
C41 C46 C45 112.9(5) . .
C41 C46 H46A 109.0 . .
C45 C46 H46A 109.0 . .
C41 C46 H46B 109.0 . .
C45 C46 H46B 109.0 . .
H46A C46 H46B 107.8 . .
C18 P1 C12 108.4(2) . .
C18 P1 C6 106.7(2) . .
C12 P1 C6 106.9(2) . .
C18 P1 Au1 114.70(17) . .
C12 P1 Au1 108.76(17) . .
C6 P1 Au1 111.07(17) . .
C41 P2 C29 107.6(3) . .
C41 P2 C35 106.8(3) . .
C29 P2 C35 108.1(2) . .
C41 P2 Au2 110.67(18) . .
C29 P2 Au2 110.81(18) . .
C35 P2 Au2 112.70(18) . .
Cl1 C47 Cl2 98.4(12) . .
Cl1 C47 H47A 112.1 . .
Cl2 C47 H47A 112.1 . .
Cl1 C47 H47B 112.1 . .
Cl2 C47 H47B 112.1 . .
H47A C47 H47B 109.7 . .
Cl3 C48 Cl4 95.1(16) . .
Cl3 C48 H48A 112.7 . .
Cl4 C48 H48A 112.7 . .
Cl3 C48 H48B 112.7 . .
Cl4 C48 H48B 112.7 . .
H48A C48 H48B 110.2 . .
Cl5 C49 Cl6 89(2) . .
Cl5 C49 H49A 113.8 . .
Cl6 C49 H49A 113.8 . .
Cl5 C49 H49B 113.8 . .
Cl6 C49 H49B 113.8 . .
H49A C49 H49B 111.0 . .

loop_
_geom_bond_atom_site_label_1
_geom_bond_atom_site_label_2
_geom_bond_distance
_geom_bond_site_symmetry_2
Au1 C1 2.035(5) .
Au1 P1 2.2984(14) .
Au2 C24 2.044(5) .
Au2 P2 2.2968(14) .
C1 C2 1.379(7) .
C1 C4 1.400(8) .
C2 C3 1.429(7) .
C2 H2 0.9500 .
C3 C3 1.419(10) 2_776
C3 C5 1.420(7) 2_776
C4 C5 1.386(7) .
C4 H4 0.9500 .
C5 C3 1.420(7) 2_776
C5 H5 0.9500 .
C6 C11 1.530(7) .
C6 C7 1.541(7) .
C6 P1 1.854(5) .
C6 H6 1.0000 .
C7 C8 1.540(8) .
C7 H7A 0.9900 .
C7 H7B 0.9900 .
C8 C9 1.525(8) .
C8 H8A 0.9900 .
C8 H8B 0.9900 .
C9 C10 1.540(8) .
C9 H9A 0.9900 .
C9 H9B 0.9900 .
C10 C11 1.540(7) .
C10 H10A 0.9900 .
C10 H10B 0.9900 .
C11 H11A 0.9900 .
C11 H11B 0.9900 .
C12 C13 1.540(7) .
C12 C17 1.547(7) .
C12 P1 1.849(5) .
C12 H12 1.0000 .
C13 C14 1.533(8) .
C13 H13A 0.9900 .
C13 H13B 0.9900 .
C14 C15 1.518(8) .
C14 H14A 0.9900 .
C14 H14B 0.9900 .
C15 C16 1.505(8) .
C15 H15A 0.9900 .
C15 H15B 0.9900 .
C16 C17 1.527(8) .
C16 H16A 0.9900 .
C16 H16B 0.9900 .
C17 H17A 0.9900 .
C17 H17B 0.9900 .
C18 C23 1.528(7) .
C18 C19 1.536(7) .
C18 P1 1.849(5) .
C18 H18 1.0000 .
C19 C20 1.528(7) .
C19 H19A 0.9900 .
C19 H19B 0.9900 .
C20 C21 1.516(8) .
C20 H20A 0.9900 .
C20 H20B 0.9900 .
C21 C22 1.523(8) .
C21 H21A 0.9900 .
C21 H21B 0.9900 .
C22 C23 1.542(8) .
C22 H22A 0.9900 .
C22 H22B 0.9900 .
C23 H23A 0.9900 .
C23 H23B 0.9900 .
C24 C25 1.368(7) .
C24 C27 1.424(8) .
C25 C26 1.419(7) .
C25 H25 0.9500 .
C26 C26 1.414(10) 2_767
C26 C28 1.421(7) 2_767
C27 C28 1.375(8) .
C27 H27 0.9500 .
C28 C26 1.421(7) 2_767
C28 H28 0.9500 .
C29 C30 1.539(7) .
C29 C34 1.541(8) .
C29 P2 1.847(5) .
C29 H29 1.0000 .
C30 C31 1.530(8) .
C30 H30A 0.9900 .
C30 H30B 0.9900 .
C31 C32 1.510(8) .
C31 H31A 0.9900 .
C31 H31B 0.9900 .
C32 C33 1.521(8) .
C32 H32A 0.9900 .
C32 H32B 0.9900 .
C33 C34 1.530(8) .
C33 H33A 0.9900 .
C33 H33B 0.9900 .
C34 H34A 0.9900 .
C34 H34B 0.9900 .
C35 C40 1.533(8) .
C35 C36 1.536(8) .
C35 P2 1.852(5) .
C35 H35 1.0000 .
C36 C37 1.525(8) .
C36 H36A 0.9900 .
C36 H36B 0.9900 .
C37 C38 1.505(9) .
C37 H37A 0.9900 .
C37 H37B 0.9900 .
C38 C39 1.507(9) .
C38 H38A 0.9900 .
C38 H38B 0.9900 .
C39 C40 1.534(8) .
C39 H39A 0.9900 .
C39 H39B 0.9900 .
C40 H40A 0.9900 .
C40 H40B 0.9900 .
C41 C46 1.532(8) .
C41 C42 1.541(8) .
C41 P2 1.846(6) .
C41 H41 1.0000 .
C42 C43 1.520(8) .
C42 H42A 0.9900 .
C42 H42B 0.9900 .
C43 C44 1.527(9) .
C43 H43A 0.9900 .
C43 H43B 0.9900 .
C44 C45 1.515(9) .
C44 H44A 0.9900 .
C44 H44B 0.9900 .
C45 C46 1.569(8) .
C45 H45A 0.9900 .
C45 H45B 0.9900 .
C46 H46A 0.9900 .
C46 H46B 0.9900 .
C47 Cl1 1.88(2) .
C47 Cl2 1.891(19) .
C47 H47A 0.9900 .
C47 H47B 0.9900 .
C48 Cl3 1.89(2) .
C48 Cl4 1.90(2) .
C48 H48A 0.9900 .
C48 H48B 0.9900 .
C49 Cl5 1.89(2) .
C49 Cl6 1.89(2) .
C49 H49A 0.9900 .
C49 H49B 0.9900 .

loop_
_geom_torsion_atom_site_label_1
_geom_torsion_atom_site_label_2
_geom_torsion_atom_site_label_3
_geom_torsion_atom_site_label_4
_geom_torsion
_geom_torsion_site_symmetry_4
C4 C1 C2 C3 2.6(8) .
Au1 C1 C2 C3 -174.1(4) .
C1 C2 C3 C3 -1.1(10) 2_776
C1 C2 C3 C5 178.3(5) 2_776
C2 C1 C4 C5 -2.7(8) .
Au1 C1 C4 C5 174.1(4) .
C1 C4 C5 C3 1.1(9) 2_776
C11 C6 C7 C8 57.3(6) .
P1 C6 C7 C8 -171.4(4) .
C6 C7 C8 C9 -55.7(6) .
C7 C8 C9 C10 53.3(7) .
C8 C9 C10 C11 -51.6(7) .
C7 C6 C11 C10 -56.9(6) .
P1 C6 C11 C10 175.9(4) .
C9 C10 C11 C6 53.4(7) .
C17 C12 C13 C14 -52.7(6) .
P1 C12 C13 C14 -173.1(4) .
C12 C13 C14 C15 54.5(7) .
C13 C14 C15 C16 -55.5(7) .
C14 C15 C16 C17 55.9(7) .
C15 C16 C17 C12 -55.3(6) .
C13 C12 C17 C16 53.1(6) .
P1 C12 C17 C16 173.4(4) .
C23 C18 C19 C20 -55.3(6) .
P1 C18 C19 C20 176.4(4) .
C18 C19 C20 C21 55.9(7) .
C19 C20 C21 C22 -56.1(7) .
C20 C21 C22 C23 55.2(7) .
C19 C18 C23 C22 55.4(6) .
P1 C18 C23 C22 -174.2(4) .
C21 C22 C23 C18 -55.3(7) .
C27 C24 C25 C26 -2.1(8) .
Au2 C24 C25 C26 176.8(4) .
C24 C25 C26 C26 1.4(9) 2_767
C24 C25 C26 C28 -179.1(5) 2_767
C25 C24 C27 C28 2.0(8) .
Au2 C24 C27 C28 -176.9(4) .
C24 C27 C28 C26 -1.2(8) 2_767
C34 C29 C30 C31 52.3(6) .
P2 C29 C30 C31 172.5(4) .
C29 C30 C31 C32 -55.6(7) .
C30 C31 C32 C33 57.5(7) .
C31 C32 C33 C34 -56.8(7) .
C32 C33 C34 C29 54.6(7) .
C30 C29 C34 C33 -52.2(6) .
P2 C29 C34 C33 -172.7(4) .
C40 C35 C36 C37 57.1(6) .
P2 C35 C36 C37 -175.2(4) .
C35 C36 C37 C38 -58.2(7) .
C36 C37 C38 C39 56.0(8) .
C37 C38 C39 C40 -53.2(8) .
C36 C35 C40 C39 -54.9(7) .
P2 C35 C40 C39 175.3(5) .
C38 C39 C40 C35 53.3(8) .
C46 C41 C42 C43 -55.6(7) .
P2 C41 C42 C43 173.2(4) .
C41 C42 C43 C44 56.3(7) .
C42 C43 C44 C45 -55.7(8) .
C43 C44 C45 C46 53.2(7) .
C42 C41 C46 C45 54.2(6) .
P2 C41 C46 C45 -178.9(4) .
C44 C45 C46 C41 -53.4(7) .
C23 C18 P1 C12 -97.6(4) .
C19 C18 P1 C12 30.3(5) .
C23 C18 P1 C6 147.6(4) .
C19 C18 P1 C6 -84.5(4) .
C23 C18 P1 Au1 24.1(5) .
C19 C18 P1 Au1 152.1(3) .
C13 C12 P1 C18 -169.0(4) .
C17 C12 P1 C18 69.9(4) .
C13 C12 P1 C6 -54.3(4) .
C17 C12 P1 C6 -175.4(4) .
C13 C12 P1 Au1 65.7(4) .
C17 C12 P1 Au1 -55.4(4) .
C11 C6 P1 C18 61.0(4) .
C7 C6 P1 C18 -66.4(4) .
C11 C6 P1 C12 -54.8(4) .
C7 C6 P1 C12 177.8(4) .
C11 C6 P1 Au1 -173.3(3) .
C7 C6 P1 Au1 59.3(4) .
C46 C41 P2 C29 60.5(5) .
C42 C41 P2 C29 -172.7(4) .
C46 C41 P2 C35 -55.4(5) .
C42 C41 P2 C35 71.4(4) .
C46 C41 P2 Au2 -178.4(4) .
C42 C41 P2 Au2 -51.5(4) .
C30 C29 P2 C41 54.4(4) .
C34 C29 P2 C41 175.6(4) .
C30 C29 P2 C35 169.3(4) .
C34 C29 P2 C35 -69.4(4) .
C30 C29 P2 Au2 -66.7(4) .
C34 C29 P2 Au2 54.5(4) .
C40 C35 P2 C41 -150.5(4) .
C36 C35 P2 C41 82.5(5) .
C40 C35 P2 C29 94.0(4) .
C36 C35 P2 C29 -33.0(5) .
C40 C35 P2 Au2 -28.8(5) .
C36 C35 P2 Au2 -155.8(4) .
